data_7128104
loop_
_publ_author_name
'Li, Jia-Nuo'
'Li, Xiao-Hui'
'Yao, Wen-Dong'
'Liu, Wenlong'
'Guo, Sheng-Ping'

_publ_section_title
;
 New nonlinear optical-active AAgGa<sub>6</sub>S<sub>10</sub> (A = K, Rb,
 Cs) featuring {[AgGa<sub>6</sub>S<sub>10</sub>]<sup>-</sup>}<sub>\\infty
 </sub> framework and high laser damage threshold.
;
_journal_issue 42
_journal_name_full 'Chemical communications (Cambridge, England)'
_journal_page_first 5175
_journal_page_last 5178
_journal_paper_doi 10.1039/d1cc01275d
_journal_volume 57
_journal_year 2021
_chemical_formula_moiety 'Ag Ga6 Rb S10'
_chemical_formula_sum 'Ag Ga6 Rb S10'
_chemical_formula_weight 932.26
_space_group_crystal_system monoclinic
_space_group_IT_number 9
_space_group_name_Hall 'C -2yc'
_space_group_name_H-M_alt 'C 1 c 1'
_atom_sites_solution_primary direct
_audit_creation_date 2021-01-18
_audit_creation_method
;
Olex2 1.2
(compiled 2018.05.29 svn.r3508 for OlexSys, GUI svn.r5506)
;
_audit_update_record
;
2021-01-18 deposited with the CCDC.	2021-03-29 downloaded from the CCDC.
;
_cell_angle_alpha 90
_cell_angle_beta 111.306(4)
_cell_angle_gamma 90
_cell_formula_units_Z 4
_cell_length_a 16.823(2)
_cell_length_b 6.4449(9)
_cell_length_c 16.163(2)
_cell_measurement_reflns_used 8368
_cell_measurement_temperature 273(2)
_cell_measurement_theta_max 32.98
_cell_measurement_theta_min 2.60
_cell_volume 1632.7(4)
_computing_cell_refinement 'SAINT v8.37A (Bruker, 2015)'
_computing_data_reduction 'SAINT v8.37A (Bruker, 2015)'
_computing_molecular_graphics 'Olex2 (Dolomanov et al., 2009)'
_computing_publication_material 'Olex2 (Dolomanov et al., 2009)'
_computing_structure_refinement 'ShelXL (Sheldrick, 2015)'
_computing_structure_solution 'ShelXS (Sheldrick, 2008)'
_diffrn_ambient_temperature 273.15
_diffrn_measured_fraction_theta_full 1.000
_diffrn_measured_fraction_theta_max 1.000
_diffrn_measurement_device_type 'Bruker APEX II CCD'
_diffrn_measurement_method 'phi and omega scans'
_diffrn_radiation_monochromator graphite
_diffrn_radiation_type MoK\a
_diffrn_radiation_wavelength 0.71073
_diffrn_reflns_av_R_equivalents 0.0386
_diffrn_reflns_av_unetI/netI 0.0449
_diffrn_reflns_Laue_measured_fraction_full 1.000
_diffrn_reflns_Laue_measured_fraction_max 1.000
_diffrn_reflns_limit_h_max 20
_diffrn_reflns_limit_h_min -20
_diffrn_reflns_limit_k_max 7
_diffrn_reflns_limit_k_min -7
_diffrn_reflns_limit_l_max 17
_diffrn_reflns_limit_l_min -19
_diffrn_reflns_number 8962
_diffrn_reflns_point_group_measured_fraction_full 1.000
_diffrn_reflns_point_group_measured_fraction_max 1.000
_diffrn_reflns_theta_full 25.242
_diffrn_reflns_theta_max 25.499
_diffrn_reflns_theta_min 2.599
_exptl_absorpt_coefficient_mu 15.136
_exptl_absorpt_correction_T_max 0.7466
_exptl_absorpt_correction_T_min 0.4043
_exptl_absorpt_correction_type multi-scan
_exptl_crystal_colour green
_exptl_crystal_density_diffrn 3.793
_exptl_crystal_description plate
_exptl_crystal_F_000 1720
_exptl_crystal_size_max 0.1
_exptl_crystal_size_mid 0.08
_exptl_crystal_size_min 0.05
_refine_diff_density_max 0.704
_refine_diff_density_min -0.957
_refine_diff_density_rms 0.252
_refine_ls_abs_structure_details
;
 Refined as an inversion twin.
;
_refine_ls_abs_structure_Flack 0.012(9)
_refine_ls_extinction_coef 0.00571(11)
_refine_ls_extinction_expression Fc^*^=kFc[1+0.001xFc^2^\l^3^/sin(2\q)]^-1/4^
_refine_ls_extinction_method 'SHELXL-2014/7 (Sheldrick 2014'
_refine_ls_goodness_of_fit_ref 0.955
_refine_ls_hydrogen_treatment undef
_refine_ls_matrix_type full
_refine_ls_number_parameters 165
_refine_ls_number_reflns 2663
_refine_ls_number_restraints 2
_refine_ls_restrained_S_all 0.955
_refine_ls_R_factor_all 0.0216
_refine_ls_R_factor_gt 0.0207
_refine_ls_shift/su_max 0.001
_refine_ls_shift/su_mean 0.000
_refine_ls_structure_factor_coef Fsqd
_refine_ls_weighting_details 'w=1/[\s^2^(Fo^2^)] where P=(Fo^2^+2Fc^2^)/3'
_refine_ls_weighting_scheme calc
_refine_ls_wR_factor_gt 0.0412
_refine_ls_wR_factor_ref 0.0416
_reflns_Friedel_coverage 0.998
_reflns_Friedel_fraction_full 1.000
_reflns_Friedel_fraction_max 1.000
_reflns_number_gt 2601
_reflns_number_total 2663
_reflns_threshold_expression 'I > 2\s(I)'
_cod_data_source_file d1cc01275d2.cif
_cod_data_source_block a
_cod_depositor_comments 'Adding full bibliography for 7128104--7128106.cif.'
_cod_database_code 7128104
_shelx_shelxl_version_number 2014/7
_shelx_space_group_comment
;
The symmetry employed for this shelxl refinement is uniquely defined
by the following loop, which should always be used as a source of
symmetry information in preference to the above space-group names.
They are only intended as comments.
;
_olex2_refinement_description
;
1. Twinned data refinement
 Scales: 0.988(10)
 0.012(10)
;
_olex2_submission_special_instructions 'No special instructions were received'

loop_
_space_group_symop_operation_xyz
'x, y, z'
'x, -y, z+1/2'
'x+1/2, y+1/2, z'
'x+1/2, -y+1/2, z+1/2'

loop_
_atom_site_label
_atom_site_type_symbol
_atom_site_fract_x
_atom_site_fract_y
_atom_site_fract_z
_atom_site_U_iso_or_equiv
_atom_site_adp_type
_atom_site_occupancy
_atom_site_site_symmetry_order
_atom_site_calc_flag
_atom_site_refinement_flags_posn
_atom_site_refinement_flags_adp
_atom_site_refinement_flags_occupancy
_atom_site_disorder_assembly
_atom_site_disorder_group
Rb Rb 0.31103(5) 0.69363(10) 0.35313(6) 0.03012(19) Uani 1 1 d . . . . .
Ag Ag 0.58127(4) 0.17427(7) 0.18309(4) 0.02161(19) Uani 1 1 d . . . . .
Ga1 Ga 0.05260(5) 0.15987(9) 0.28237(5) 0.00911(18) Uani 1 1 d . . . . .
Ga2 Ga 0.13624(7) 0.16606(9) 0.10450(7) 0.00931(18) Uani 1 1 d . . . . .
Ga3 Ga 0.18758(5) 0.31898(10) 0.51011(5) 0.0091(2) Uani 1 1 d . . . . .
Ga4 Ga 0.36533(6) 0.31425(9) 0.15098(6) 0.0095(2) Uani 1 1 d . . . . .
Ga5 Ga 0.40263(5) 0.17151(10) 0.55362(5) 0.0094(2) Uani 1 1 d . . . . .
Ga6 Ga 0.50337(5) 0.17865(11) 0.36993(6) 0.0093(2) Uani 1 1 d . . . . .
S1 S 0.00000(11) 0.1680(2) 0.00000(11) 0.0089(3) Uani 1 1 d . . . . .
S2 S 0.04699(11) 0.33562(19) 0.40633(11) 0.0081(3) Uani 1 1 d . . . . .
S3 S 0.14468(12) 0.3176(2) 0.23230(12) 0.0107(4) Uani 1 1 d . . . . .
S4 S 0.19304(12) 0.1542(2) 0.63448(13) 0.0110(4) Uani 1 1 d . . . . .
S5 S 0.22563(10) 0.3382(2) 0.04867(11) 0.0090(4) Uani 1 1 d . . . . .
S6 S 0.27740(11) 0.2232(2) 0.44431(11) 0.0133(3) Uani 1 1 d . . . . .
S7 S 0.36714(12) 0.1829(2) 0.27898(12) 0.0141(4) Uani 1 1 d . . . . .
S8 S 0.41253(11) 0.6594(2) 0.18343(12) 0.0090(4) Uani 1 1 d . . . . .
S9 S 0.43484(12) 0.1707(2) 0.06947(11) 0.0114(4) Uani 1 1 d . . . . .
S10 S 0.60303(10) 0.3435(2) 0.33334(11) 0.0107(4) Uani 1 1 d . . . . .

loop_
_atom_site_aniso_label
_atom_site_aniso_U_11
_atom_site_aniso_U_22
_atom_site_aniso_U_33
_atom_site_aniso_U_23
_atom_site_aniso_U_13
_atom_site_aniso_U_12
Rb 0.0284(4) 0.0348(4) 0.0234(4) 0.0015(3) 0.0050(3) -0.0038(3)
Ag 0.0185(4) 0.0217(3) 0.0236(4) -0.0011(2) 0.0065(3) -0.0003(2)
Ga1 0.0100(4) 0.0093(3) 0.0074(4) 0.0002(3) 0.0025(3) -0.0003(3)
Ga2 0.0091(4) 0.0099(3) 0.0090(4) 0.0004(3) 0.0034(3) 0.0005(3)
Ga3 0.0086(4) 0.0101(4) 0.0081(5) 0.0003(2) 0.0025(3) 0.0005(3)
Ga4 0.0089(5) 0.0105(3) 0.0081(4) 0.0006(3) 0.0021(3) 0.0008(3)
Ga5 0.0080(5) 0.0108(4) 0.0082(5) -0.0006(2) 0.0016(4) -0.0001(3)
Ga6 0.0085(5) 0.0104(3) 0.0080(4) 0.0010(2) 0.0018(4) 0.0000(3)
S1 0.0073(8) 0.0123(7) 0.0071(8) 0.0007(5) 0.0027(7) -0.0001(6)
S2 0.0076(8) 0.0086(7) 0.0071(8) -0.0006(6) 0.0014(7) 0.0006(6)
S3 0.0117(8) 0.0131(8) 0.0079(9) -0.0013(6) 0.0042(7) -0.0020(6)
S4 0.0139(8) 0.0100(7) 0.0087(8) 0.0003(5) 0.0037(7) -0.0024(6)
S5 0.0058(8) 0.0102(8) 0.0103(9) 0.0026(5) 0.0019(7) -0.0003(5)
S6 0.0080(8) 0.0236(8) 0.0076(8) -0.0019(7) 0.0019(6) 0.0033(7)
S7 0.0088(9) 0.0234(9) 0.0089(9) 0.0043(6) 0.0015(7) -0.0021(6)
S8 0.0076(9) 0.0102(7) 0.0071(8) 0.0008(5) 0.0000(7) -0.0010(6)
S9 0.0132(9) 0.0098(8) 0.0126(9) -0.0012(6) 0.0064(7) -0.0006(6)
S10 0.0091(8) 0.0103(8) 0.0138(10) 0.0025(6) 0.0053(7) 0.0010(6)

loop_
_atom_type_symbol
_atom_type_description
_atom_type_scat_dispersion_real
_atom_type_scat_dispersion_imag
_atom_type_scat_source
Ag Ag -0.8971 1.1015 'International Tables Vol C Tables 4.2.6.8 and 6.1.1.4'
Ga Ga 0.2307 1.6083 'International Tables Vol C Tables 4.2.6.8 and 6.1.1.4'
Rb Rb -0.9393 2.9676 'International Tables Vol C Tables 4.2.6.8 and 6.1.1.4'
S S 0.1246 0.1234 'International Tables Vol C Tables 4.2.6.8 and 6.1.1.4'

loop_
_geom_angle_atom_site_label_1
_geom_angle_atom_site_label_2
_geom_angle_atom_site_label_3
_geom_angle
_geom_angle_site_symmetry_1
_geom_angle_site_symmetry_3
_geom_angle_publ_flag
Ag Rb S2 148.59(4) 3_455 3 ?
Ag Rb S5 90.39(3) 3_455 2_565 ?
S2 Rb S5 118.79(4) 3 2_565 ?
S3 Rb Ag 39.32(3) . 3_455 ?
S3 Rb S2 142.90(4) . 3 ?
S3 Rb S5 87.86(4) . 2_565 ?
S3 Rb S6 126.81(4) . 1_565 ?
S3 Rb S7 58.82(4) . . ?
S3 Rb S8 91.94(4) . . ?
S4 Rb Ag 40.08(3) 2_564 3_455 ?
S4 Rb S2 108.57(4) 2_564 3 ?
S4 Rb S3 66.82(4) 2_564 . ?
S4 Rb S5 125.99(5) 2_564 2_565 ?
S4 Rb S6 91.72(4) 2_564 1_565 ?
S4 Rb S6 123.15(4) 2_564 . ?
S4 Rb S7 92.26(4) 2_564 . ?
S4 Rb S7 62.79(4) 2_564 1_565 ?
S4 Rb S8 61.17(4) 2_564 . ?
S4 Rb S10 69.68(4) 2_564 3_455 ?
S6 Rb Ag 93.05(3) 1_565 3_455 ?
S6 Rb Ag 89.92(3) . 3_455 ?
S6 Rb S2 114.96(4) . 3 ?
S6 Rb S2 89.24(4) 1_565 3 ?
S6 Rb S3 56.35(4) . . ?
S6 Rb S5 56.90(3) . 2_565 ?
S6 Rb S5 65.74(3) 1_565 2_565 ?
S6 Rb S6 122.58(5) . 1_565 ?
S6 Rb S7 173.87(5) . 1_565 ?
S6 Rb S7 58.10(4) . . ?
S6 Rb S8 116.44(4) . . ?
S6 Rb S10 88.21(4) . 3_455 ?
S7 Rb Ag 92.73(3) . 3_455 ?
S7 Rb Ag 96.14(4) 1_565 3_455 ?
S7 Rb S2 85.47(4) . 3 ?
S7 Rb S2 59.70(4) 1_565 3 ?
S7 Rb S3 129.61(5) 1_565 . ?
S7 Rb S5 114.90(4) . 2_565 ?
S7 Rb S5 121.89(4) 1_565 2_565 ?
S7 Rb S6 56.30(4) 1_565 1_565 ?
S7 Rb S6 174.19(4) . 1_565 ?
S7 Rb S7 122.30(5) 1_565 . ?
S7 Rb S8 64.12(4) 1_565 . ?
S8 Rb Ag 94.73(4) . 3_455 ?
S8 Rb S2 57.87(4) . 3 ?
S8 Rb S5 171.67(4) . 2_565 ?
S8 Rb S6 120.39(4) . 1_565 ?
S8 Rb S7 58.37(3) . . ?
S9 Rb Ag 143.89(4) 2_565 3_455 ?
S9 Rb S2 61.50(4) 2_565 3 ?
S9 Rb S3 139.73(4) 2_565 . ?
S9 Rb S4 149.10(4) 2_565 2_564 ?
S9 Rb S5 57.50(4) 2_565 2_565 ?
S9 Rb S6 60.49(4) 2_565 1_565 ?
S9 Rb S6 85.63(4) 2_565 . ?
S9 Rb S7 114.57(4) 2_565 . ?
S9 Rb S7 88.90(4) 2_565 1_565 ?
S9 Rb S8 119.27(4) 2_565 . ?
S9 Rb S10 103.57(5) 2_565 3_455 ?
S10 Rb Ag 40.40(3) 3_455 3_455 ?
S10 Rb S2 149.51(4) 3_455 3 ?
S10 Rb S3 66.09(4) 3_455 . ?
S10 Rb S5 56.39(4) 3_455 2_565 ?
S10 Rb S6 60.80(4) 3_455 1_565 ?
S10 Rb S7 95.78(4) 3_455 1_565 ?
S10 Rb S7 124.69(4) 3_455 . ?
S10 Rb S8 130.81(5) 3_455 . ?
S3 Ag Rb 66.82(5) 3_545 3_545 ?
S3 Ag S4 102.53(6) 3_545 4_554 ?
S3 Ag S10 100.92(6) 3_545 . ?
S4 Ag Rb 62.74(5) 4_554 3_545 ?
S4 Ag S10 103.94(6) 4_554 . ?
S9 Ag Rb 177.73(5) . 3_545 ?
S9 Ag S3 114.52(6) . 3_545 ?
S9 Ag S4 115.01(7) . 4_554 ?
S9 Ag S10 117.82(6) . . ?
S10 Ag Rb 63.18(4) . 3_545 ?
S3 Ga1 S2 109.85(6) . . ?
S3 Ga1 S8 114.54(7) . 3_445 ?
S3 Ga1 S10 109.05(7) . 3_445 ?
S8 Ga1 S2 104.18(7) 3_445 . ?
S10 Ga1 S2 104.68(6) 3_445 . ?
S10 Ga1 S8 113.93(6) 3_445 3_445 ?
S1 Ga2 S5 109.16(8) . . ?
S3 Ga2 S1 112.75(8) . . ?
S3 Ga2 S4 108.73(8) . 2_554 ?
S3 Ga2 S5 108.64(7) . . ?
S4 Ga2 S1 113.24(7) 2_554 . ?
S4 Ga2 S5 103.88(7) 2_554 . ?
S4 Ga3 S2 111.30(7) . . ?
S4 Ga3 S5 106.98(7) . 2_565 ?
S5 Ga3 S2 104.82(6) 2_565 . ?
S6 Ga3 S2 110.66(7) . . ?
S6 Ga3 S4 118.82(7) . . ?
S6 Ga3 S5 102.90(6) . 2_565 ?
S5 Ga4 S8 105.43(6) . . ?
S7 Ga4 S5 110.71(7) . . ?
S7 Ga4 S8 105.21(7) . . ?
S7 Ga4 S9 123.55(7) . . ?
S9 Ga4 S5 102.45(7) . . ?
S9 Ga4 S8 108.26(7) . . ?
S6 Ga5 S1 103.09(7) . 4 ?
S6 Ga5 S8 112.58(7) . 2_565 ?
S6 Ga5 S9 110.72(7) . 2 ?
S8 Ga5 S1 107.24(6) 2_565 4 ?
S9 Ga5 S1 107.45(7) 2 4 ?
S9 Ga5 S8 114.87(7) 2 2_565 ?
S2 Ga6 S1 106.32(7) 3_545 4 ?
S7 Ga6 S1 103.44(7) . 4 ?
S7 Ga6 S2 109.36(6) . 3_545 ?
S7 Ga6 S10 120.62(7) . . ?
S10 Ga6 S1 107.55(6) . 4 ?
S10 Ga6 S2 108.59(7) . 3_545 ?
Ga2 S1 Rb 143.63(6) . 4_454 ?
Ga2 S1 Ga5 111.91(8) . 4_454 ?
Ga2 S1 Ga6 108.59(8) . 4_454 ?
Ga5 S1 Rb 87.99(6) 4_454 4_454 ?
Ga6 S1 Rb 89.21(5) 4_454 4_454 ?
Ga6 S1 Ga5 113.10(7) 4_454 4_454 ?
Ga1 S2 Rb 93.03(5) . 3_445 ?
Ga1 S2 Ga3 104.26(7) . . ?
Ga1 S2 Ga6 110.49(7) . 3_455 ?
Ga3 S2 Rb 146.65(6) . 3_445 ?
Ga6 S2 Rb 87.97(5) 3_455 3_445 ?
Ga6 S2 Ga3 111.41(7) 3_455 . ?
Ag S3 Rb 73.85(4) 3_455 . ?
Ga1 S3 Rb 126.91(7) . . ?
Ga1 S3 Ag 104.93(7) . 3_455 ?
Ga1 S3 Ga2 108.36(7) . . ?
Ga2 S3 Rb 123.85(7) . . ?
Ga2 S3 Ag 103.13(7) . 3_455 ?
Ag S4 Rb 77.18(5) 4_455 2_565 ?
Ga2 S4 Rb 120.91(7) 2 2_565 ?
Ga2 S4 Ag 99.30(7) 2 4_455 ?
Ga3 S4 Rb 126.45(6) . 2_565 ?
Ga3 S4 Ag 106.09(8) . 4_455 ?
Ga3 S4 Ga2 111.38(9) . 2 ?
Ga2 S5 Rb 140.67(7) . 2_564 ?
Ga2 S5 Ga3 114.11(7) . 2_564 ?
Ga2 S5 Ga4 108.87(8) . . ?
Ga3 S5 Rb 88.82(5) 2_564 2_564 ?
Ga3 S5 Ga4 111.18(7) 2_564 . ?
Ga4 S5 Rb 89.89(5) . 2_564 ?
Rb S6 Rb 122.58(5) . 1_545 ?
Ga3 S6 Rb 130.51(6) . 1_545 ?
Ga3 S6 Rb 101.65(6) . . ?
Ga3 S6 Ga5 105.83(8) . . ?
Ga5 S6 Rb 102.24(6) . . ?
Ga5 S6 Rb 86.72(5) . 1_545 ?
Rb S7 Rb 122.30(5) 1_545 . ?
Ga4 S7 Rb 136.24(7) . 1_545 ?
Ga4 S7 Rb 92.49(5) . . ?
Ga4 S7 Ga6 106.35(8) . . ?
Ga6 S7 Rb 96.80(6) . . ?
Ga6 S7 Rb 95.75(6) . 1_545 ?
Ga1 S8 Rb 96.60(6) 3 . ?
Ga1 S8 Ga4 109.31(7) 3 . ?
Ga4 S8 Rb 90.70(5) . . ?
Ga5 S8 Rb 137.52(6) 2_564 . ?
Ga5 S8 Ga1 110.18(7) 2_564 3 ?
Ga5 S8 Ga4 109.58(7) 2_564 . ?
Ag S9 Rb 144.57(6) . 2_564 ?
Ga4 S9 Rb 103.69(6) . 2_564 ?
Ga4 S9 Ag 98.63(7) . . ?
Ga4 S9 Ga5 108.21(8) . 2_554 ?
Ga5 S9 Rb 95.75(6) 2_554 2_564 ?
Ga5 S9 Ag 103.02(7) 2_554 . ?
Ag S10 Rb 76.42(4) . 3_545 ?
Ga1 S10 Rb 120.76(6) 3 3_545 ?
Ga1 S10 Ag 97.69(7) 3 . ?
Ga6 S10 Rb 131.22(6) . 3_545 ?
Ga6 S10 Ag 100.68(6) . . ?
Ga6 S10 Ga1 107.96(7) . 3 ?

loop_
_geom_bond_atom_site_label_1
_geom_bond_atom_site_label_2
_geom_bond_distance
_geom_bond_site_symmetry_2
_geom_bond_publ_flag
Rb Ag 3.8457(12) 3_455 ?
Rb S2 3.8540(19) 3 ?
Rb S3 3.6805(19) . ?
Rb S4 3.506(2) 2_564 ?
Rb S5 3.9237(18) 2_565 ?
Rb S6 3.8400(17) 1_565 ?
Rb S6 3.5060(17) . ?
Rb S7 3.6187(16) 1_565 ?
Rb S7 3.7393(17) . ?
Rb S8 3.727(2) . ?
Rb S9 3.4696(19) 2_565 ?
Rb S10 3.5308(18) 3_455 ?
Ag Rb 3.8457(12) 3_545 ?
Ag S3 2.5372(16) 3_545 ?
Ag S4 2.5392(19) 4_554 ?
Ag S9 2.481(2) . ?
Ag S10 2.5643(18) . ?
Ga1 S2 2.3332(17) . ?
Ga1 S3 2.2360(18) . ?
Ga1 S8 2.318(2) 3_445 ?
Ga1 S10 2.2466(15) 3_445 ?
Ga2 S1 2.301(2) . ?
Ga2 S3 2.242(2) . ?
Ga2 S4 2.2523(16) 2_554 ?
Ga2 S5 2.301(2) . ?
Ga3 S2 2.3528(19) . ?
Ga3 S4 2.246(2) . ?
Ga3 S5 2.3215(16) 2_565 ?
Ga3 S6 2.2279(19) . ?
Ga4 S5 2.336(2) . ?
Ga4 S7 2.2252(18) . ?
Ga4 S8 2.3561(17) . ?
Ga4 S9 2.2536(18) . ?
Ga5 S1 2.3528(19) 4 ?
Ga5 S6 2.2284(19) . ?
Ga5 S8 2.3160(18) 2_565 ?
Ga5 S9 2.2633(16) 2 ?
Ga6 S1 2.3422(18) 4 ?
Ga6 S2 2.3364(16) 3_545 ?
Ga6 S7 2.228(2) . ?
Ga6 S10 2.2385(18) . ?
S1 Rb 3.9612(19) 4_454 ?
S1 Ga5 2.3527(19) 4_454 ?
S1 Ga6 2.3422(18) 4_454 ?
S2 Rb 3.8541(19) 3_445 ?
S2 Ga6 2.3364(16) 3_455 ?
S3 Ag 2.5372(16) 3_455 ?
S4 Rb 3.506(2) 2_565 ?
S4 Ag 2.5393(19) 4_455 ?
S4 Ga2 2.2523(16) 2 ?
S5 Rb 3.9238(18) 2_564 ?
S5 Ga3 2.3215(16) 2_564 ?
S6 Rb 3.8399(17) 1_545 ?
S7 Rb 3.6186(16) 1_545 ?
S8 Ga1 2.318(2) 3 ?
S8 Ga5 2.3160(18) 2_564 ?
S9 Rb 3.4696(19) 2_564 ?
S9 Ga5 2.2633(16) 2_554 ?
S10 Rb 3.5307(18) 3_545 ?
S10 Ga1 2.2465(15) 3 ?

loop_
_twin_individual_id
_twin_individual_mass_fraction_refined
1 0.988(10)
2 0.012(10)
